data_4303368
loop_
_publ_author_name
'Olivier Gourdon'
'Zunbeltz Izaola'
'Luis Elcoro'
'Vaclav Petricek'
'Gordon J. Miller'

_publ_section_title
;
Structure Determination of Two Modulated \g-Brass Structures in the Zn-Pd
System through a (3 + 1)-Dimensional Space Description
;
_journal_name_full 'Inorganic Chemistry'
_journal_page_first 9715
_journal_page_last 9722
_journal_paper_doi 10.1021/ic900830y
_journal_volume 48
_journal_year 2009
_chemical_formula_sum 'Pd0.56 Zn2.079'
_chemical_formula_weight 195.5
_chemical_name_systematic ' ?'
_space_group_ssg_name Xmmm(00\g)0s0
_symmetry_cell_setting orthorhombic
_cell_angle_alpha 90
_cell_angle_beta 90
_cell_angle_gamma 90
_cell_formula_units_Z 8
_cell_length_a 12.909
_cell_length_b 9.1115
_cell_length_c 2.6052
_cell_modulation_dimension 1
_cell_subsystems_number 2
_cell_volume 306.425
_computing_publication_material 'Jana2006 (Petricek, Dusek & Palatinus, 2006)'
_computing_structure_refinement 'Jana2006 (Petricek, Dusek & Palatinus, 2006)'
_diffrn_ambient_temperature 293
_diffrn_radiation_source 'X-ray tube'
_diffrn_radiation_type 'Mo K\a'
_diffrn_radiation_wavelength 0.71069
_exptl_absorpt_coefficient_mu 38.181
_exptl_absorpt_correction_T_max 1.000
_exptl_absorpt_correction_T_min 1.000
_exptl_absorpt_correction_type none
_exptl_crystal_density_diffrn 8.4731
_exptl_crystal_F_000 352
_refine_ls_extinction_coef 2606.27
_refine_ls_extinction_method 'B-C type 1 Lorentzian isotropic (Becker & Coppens, 1974)'
_refine_ls_goodness_of_fit_gt 1.72
_refine_ls_goodness_of_fit_ref 1.25
_refine_ls_number_parameters 175
_refine_ls_number_reflns 2931
_refine_ls_R_factor_all 0.1116
_refine_ls_R_factor_gt 0.0316
_refine_ls_shift/su_max 0.6012
_refine_ls_shift/su_mean 0.1212
_refine_ls_structure_factor_coef F
_refine_ls_weighting_details w=1/\s^2^(F)
_refine_ls_weighting_scheme sigma
_refine_ls_wR_factor_gt 0.0365
_refine_ls_wR_factor_ref 0.0454
_reflns_number_gt 1115
_reflns_number_total 2931
_reflns_threshold_expression I>3\s(I)
_cod_data_source_file ic900830y_si_001.cif
_cod_data_source_block (I)
_cod_depositor_comments
;
The following automatic conversions were performed:
'_exptl_absorpt_correction_type' value 'None' changed to 'none' according
to '/home/saulius/struct/CIF-dictionaries/cif_core.dic' dictionary named
'cif_core.dic' version 2.4.1 from 2010-06-29.

Automatic conversion script
Id: cif_fix_enum 1527 2010-12-29 10:47:43Z saulius 
;
_cod_original_cell_volume 306.4246
_cod_database_code 4303368

loop_
_space_group_symop_ssg_id
_space_group_symop_ssg_operation_algebraic
1 x1,x2,x3,x4
2 -x1,x2,x3,x4
3 x1,-x2,x3,x4+1/2
4 -x1,-x2,x3,x4+1/2
5 -x1,-x2,-x3,-x4
6 x1,-x2,-x3,-x4
7 -x1,x2,-x3,-x4+1/2
8 x1,x2,-x3,-x4+1/2
9 x1+1/2,x2+1/2,x3,x4
10 -x1+1/2,x2+1/2,x3,x4
11 x1+1/2,-x2+1/2,x3,x4+1/2
12 -x1+1/2,-x2+1/2,x3,x4+1/2
13 -x1+1/2,-x2+1/2,-x3,-x4
14 x1+1/2,-x2+1/2,-x3,-x4
15 -x1+1/2,x2+1/2,-x3,-x4+1/2
16 x1+1/2,x2+1/2,-x3,-x4+1/2
17 x1+1/2,x2,x3+1/2,x4+1/2
18 -x1+1/2,x2,x3+1/2,x4+1/2
19 x1+1/2,-x2,x3+1/2,x4
20 -x1+1/2,-x2,x3+1/2,x4
21 -x1+1/2,-x2,-x3+1/2,-x4+1/2
22 x1+1/2,-x2,-x3+1/2,-x4+1/2
23 -x1+1/2,x2,-x3+1/2,-x4
24 x1+1/2,x2,-x3+1/2,-x4
25 x1,x2+1/2,x3+1/2,x4+1/2
26 -x1,x2+1/2,x3+1/2,x4+1/2
27 x1,-x2+1/2,x3+1/2,x4
28 -x1,-x2+1/2,x3+1/2,x4
29 -x1,-x2+1/2,-x3+1/2,-x4+1/2
30 x1,-x2+1/2,-x3+1/2,-x4+1/2
31 -x1,x2+1/2,-x3+1/2,-x4
32 x1,x2+1/2,-x3+1/2,-x4

loop_
_atom_site_label
_atom_site_type_symbol
_atom_site_fract_x
_atom_site_fract_y
_atom_site_fract_z
_atom_site_adp_type
_atom_site_U_iso_or_equiv
_atom_site_symmetry_multiplicity
_atom_site_occupancy
_atom_site_calc_flag
_atom_site_refinement_flags
_atom_site_disorder_assembly
_atom_site_disorder_group
Zn1 Zn 0 0 0 Uani 0.01416(15) 4 1 d . . .
Pd1 Pd 0 0.25 0.25 Uani 0.00825(15) 4 0.8397 d . . .
Pd1zn Zn 0 0.25 0.25 Uani 0.00825(15) 4 0.1603 d . . .
Zn2 Zn 0.12408(4) 0.25 0.75 Uani 0.01530(16) 8 1 d . . .
Zn3 Zn 0.17951(13) 0.5989(2) 0.75 Uani 0.01204(14) 16 0.752 d . . .
Pd3 Pd 0.17951(13) 0.5989(2) 0.75 Uani 0.01204(14) 16 0.248 d . . .

loop_
_atom_site_aniso_label
_atom_site_aniso_type_symbol
_atom_site_aniso_U_11
_atom_site_aniso_U_22
_atom_site_aniso_U_33
_atom_site_aniso_U_12
_atom_site_aniso_U_13
_atom_site_aniso_U_23
Zn1 Zn 0.0153(3) 0.0112(3) 0.0159(2) 0 0 0
Pd1 Pd 0.0081(3) 0.0080(3) 0.0086(2) 0 0 0
Pd1zn Zn 0.0081(3) 0.0080(3) 0.0086(2) 0 0 0
Zn2 Zn 0.0179(3) 0.0179(3) 0.0101(2) 0 0 0
Zn3 Zn 0.0103(2) 0.0127(3) 0.0131(2) 0.00326(15) 0 0
Pd3 Pd 0.0103(2) 0.0127(3) 0.0131(2) 0.00326(15) 0 0

loop_
_atom_site_displace_Fourier_atom_site_label
_atom_site_displace_Fourier_axis
_atom_site_displace_Fourier_wave_vector_seq_id
_atom_site_displace_Fourier_param_cos
_atom_site_displace_Fourier_param_sin
Zn1 x 1 0 0
Zn1 y 1 0 -0.05708(7)
Zn1 z 1 0 0
Zn1 x 2 0 0
Zn1 y 2 0 0
Zn1 z 2 0 0.0398(2)
Zn1 x 3 0 0
Zn1 y 3 0 -0.00154(6)
Zn1 z 3 0 0
Zn1 x 4 0 0
Zn1 y 4 0 0
Zn1 z 4 0 -0.0063(3)
Zn1 x 5 0 0
Zn1 y 5 0 0.00557(8)
Zn1 z 5 0 0
Zn1 x 6 0 0
Zn1 y 6 0 0
Zn1 z 6 0 0.0043(5)
Zn1 x 7 0 0
Zn1 y 7 0 -0.00078(14)
Zn1 z 7 0 0
Zn1 x 8 0 0
Zn1 y 8 0 0
Zn1 z 8 0 0.0038(6)
Zn1 x 9 0 0
Zn1 y 9 0 0.0005(2)
Zn1 z 9 0 0
Pd1 x 1 0 0
Pd1 y 1 -0.02416(9) 0
Pd1 z 1 0 0
Pd1 x 2 0 0
Pd1 y 2 0 0
Pd1 z 2 0 -0.00451(12)
Pd1 x 3 0 0
Pd1 y 3 0.00508(6) 0
Pd1 z 3 0 0
Pd1 x 4 0 0
Pd1 y 4 0 0
Pd1 z 4 0 0.0048(2)
Pd1 x 5 0 0
Pd1 y 5 -0.0020(5) 0
Pd1 z 5 0 0
Pd1 x 6 0 0
Pd1 y 6 0 0
Pd1 z 6 0 0.0061(9)
Pd1zn x 1 0 0
Pd1zn y 1 -0.02416(9) 0
Pd1zn z 1 0 0
Pd1zn x 2 0 0
Pd1zn y 2 0 0
Pd1zn z 2 0 -0.00451(12)
Pd1zn x 3 0 0
Pd1zn y 3 0.00508(6) 0
Pd1zn z 3 0 0
Pd1zn x 4 0 0
Pd1zn y 4 0 0
Pd1zn z 4 0 0.0048(2)
Pd1zn x 5 0 0
Pd1zn y 5 -0.0020(5) 0
Pd1zn z 5 0 0
Pd1zn x 6 0 0
Pd1zn y 6 0 0
Pd1zn z 6 0 0.0061(9)
Zn2 x 1 0 0
Zn2 y 1 0.05049(7) 0
Zn2 z 1 0 0
Zn2 x 2 -0.00858(5) 0
Zn2 y 2 0 0
Zn2 z 2 0 -0.01332(12)
Zn2 x 3 0 0
Zn2 y 3 -0.00585(9) 0
Zn2 z 3 0 0
Zn2 x 4 -0.00205(8) 0
Zn2 y 4 0 0
Zn2 z 4 0 0.00338(19)
Zn2 x 5 0 0
Zn2 y 5 0.0006(3) 0
Zn2 z 5 0 0
Zn2 x 6 -0.0004(3) 0
Zn2 y 6 0 0
Zn2 z 6 0 -0.0006(5)
Zn2 x 7 0 0
Zn2 y 7 0.0007(3) 0
Zn2 z 7 0 0
Zn2 x 8 0.00082(15) 0
Zn2 y 8 0 0
Zn2 z 8 0 0.0021(4)
Zn2 x 9 0 0
Zn2 y 9 -0.0015(2) 0
Zn2 z 9 0 0
Zn2 x 10 -0.00090(13) 0
Zn2 y 10 0 0
Zn2 z 10 0 0.0014(4)
Zn3 x 1 -0.0033(2) 0
Zn3 y 1 -0.0187(4) 0
Zn3 z 1 0 -0.0654(3)
Zn3 x 2 0.00300(17) 0
Zn3 y 2 0.0051(3) 0
Zn3 z 2 0 0.0137(4)
Zn3 x 3 -0.00163(7) 0
Zn3 y 3 -0.00716(11) 0
Zn3 z 3 0 -0.00687(20)
Zn3 x 4 -0.00005(9) 0
Zn3 y 4 0.00006(12) 0
Zn3 z 4 0 -0.0033(2)
Zn3 x 5 0.0000(3) 0
Zn3 y 5 0.0002(4) 0
Zn3 z 5 0 0.0000(6)
Zn3 x 6 -0.0029(3) 0
Zn3 y 6 -0.0013(4) 0
Zn3 z 6 0 -0.0001(6)
Zn3 x 7 -0.00038(16) 0
Zn3 y 7 -0.0009(2) 0
Zn3 z 7 0 0.0020(4)
Pd3 x 1 -0.0033(2) 0
Pd3 y 1 -0.0187(4) 0
Pd3 z 1 0 -0.0654(3)
Pd3 x 2 0.00300(17) 0
Pd3 y 2 0.0051(3) 0
Pd3 z 2 0 0.0137(4)
Pd3 x 3 -0.00163(7) 0
Pd3 y 3 -0.00716(11) 0
Pd3 z 3 0 -0.00687(20)
Pd3 x 4 -0.00005(9) 0
Pd3 y 4 0.00006(12) 0
Pd3 z 4 0 -0.0033(2)
Pd3 x 5 0.0000(3) 0
Pd3 y 5 0.0002(4) 0
Pd3 z 5 0 0.0000(6)
Pd3 x 6 -0.0029(3) 0
Pd3 y 6 -0.0013(4) 0
Pd3 z 6 0 -0.0001(6)
Pd3 x 7 -0.00038(16) 0
Pd3 y 7 -0.0009(2) 0
Pd3 z 7 0 0.0020(4)

loop_
_atom_site_Fourier_wave_vector_seq_id
_atom_site_Fourier_wave_vector_x
_atom_site_Fourier_wave_vector_y
_atom_site_Fourier_wave_vector_z
1 0.00000 0.00000 0.61111
2 0.00000 0.00000 1.22222
3 0.00000 0.00000 1.83333
4 0.00000 0.00000 2.44444
5 0.00000 0.00000 3.05556
6 0.00000 0.00000 3.66667
7 0.00000 0.00000 4.27778
8 0.00000 0.00000 4.88889
9 0.00000 0.00000 5.50000
10 0.00000 0.00000 6.11111

loop_
_atom_site_occ_Fourier_atom_site_label
_atom_site_occ_Fourier_wave_vector_seq_id
_atom_site_occ_Fourier_param_cos
_atom_site_occ_Fourier_param_sin
Pd1 1 0 0
Pd1 2 -0.154(5) 0
Pd1zn 1 0 0
Pd1zn 2 0.154(5) 0
Zn3 1 -0.431(3) 0
Zn3 2 -0.231(3) 0
Zn3 3 -0.060(3) 0
Zn3 4 0.024(4) 0
Pd3 1 0.431(3) 0
Pd3 2 0.231(3) 0
Pd3 3 0.060(3) 0
Pd3 4 -0.024(4) 0

loop_
_atom_site_U_Fourier_atom_site_label
_atom_site_U_Fourier_tens_elem
_atom_site_U_Fourier_wave_vector_seq_id
_atom_site_U_Fourier_param_cos
_atom_site_U_Fourier_param_sin
Zn1 U11 1 0 0
Zn1 U22 1 0 0
Zn1 U33 1 0 0
Zn1 U12 1 0 0
Zn1 U13 1 0 0
Zn1 U23 1 -0.0071(3) 0
Zn1 U11 2 -0.0040(3) 0
Zn1 U22 2 0.0039(3) 0
Zn1 U33 2 0.0080(3) 0
Zn1 U12 2 0 0
Zn1 U13 2 0 0
Zn1 U23 2 0 0
Zn1 U11 3 0 0
Zn1 U22 3 0 0
Zn1 U33 3 0 0
Zn1 U12 3 0 0
Zn1 U13 3 0 0
Zn1 U23 3 -0.0001(3) 0
Zn1 U11 4 -0.0013(3) 0
Zn1 U22 4 -0.0006(4) 0
Zn1 U33 4 -0.0021(4) 0
Zn1 U12 4 0 0
Zn1 U13 4 0 0
Zn1 U23 4 0 0
Zn1 U11 5 0 0
Zn1 U22 5 0 0
Zn1 U33 5 0 0
Zn1 U12 5 0 0
Zn1 U13 5 0 0
Zn1 U23 5 0.0001(3) 0
Zn1 U11 6 0.0024(4) 0
Zn1 U22 6 0.0008(4) 0
Zn1 U33 6 0.0018(6) 0
Zn1 U12 6 0 0
Zn1 U13 6 0 0
Zn1 U23 6 0 0
Zn1 U11 7 0 0
Zn1 U22 7 0 0
Zn1 U33 7 0 0
Zn1 U12 7 0 0
Zn1 U13 7 0 0
Zn1 U23 7 -0.0019(4) 0
Zn1 U11 8 0.0014(7) 0
Zn1 U22 8 0.0030(6) 0
Zn1 U33 8 0.0014(6) 0
Zn1 U12 8 0 0
Zn1 U13 8 0 0
Zn1 U23 8 0 0
Zn1 U11 9 0 0
Zn1 U22 9 0 0
Zn1 U33 9 0 0
Zn1 U12 9 0 0
Zn1 U13 9 0 0
Zn1 U23 9 -0.0012(6) 0
Pd1 U11 1 0 0
Pd1 U22 1 0 0
Pd1 U33 1 0 0
Pd1 U12 1 0 0
Pd1 U13 1 0 0
Pd1 U23 1 0 0.0011(2)
Pd1 U11 2 0.0000(3) 0
Pd1 U22 2 0.0011(3) 0
Pd1 U33 2 0.0020(3) 0
Pd1 U12 2 0 0
Pd1 U13 2 0 0
Pd1 U23 2 0 0
Pd1 U11 3 0 0
Pd1 U22 3 0 0
Pd1 U33 3 0 0
Pd1 U12 3 0 0
Pd1 U13 3 0 0
Pd1 U23 3 0 0.0004(2)
Pd1 U11 4 -0.0004(5) 0
Pd1 U22 4 -0.0032(13) 0
Pd1 U33 4 0.0015(4) 0
Pd1 U12 4 0 0
Pd1 U13 4 0 0
Pd1 U23 4 0 0
Pd1 U11 5 0 0
Pd1 U22 5 0 0
Pd1 U33 5 0 0
Pd1 U12 5 0 0
Pd1 U13 5 0 0
Pd1 U23 5 0 -0.0003(7)
Pd1 U11 6 -0.003(2) 0
Pd1 U22 6 0.0047(18) 0
Pd1 U33 6 0.0040(13) 0
Pd1 U12 6 0 0
Pd1 U13 6 0 0
Pd1 U23 6 0 0
Pd1zn U11 1 0 0
Pd1zn U22 1 0 0
Pd1zn U33 1 0 0
Pd1zn U12 1 0 0
Pd1zn U13 1 0 0
Pd1zn U23 1 0 0.0011(2)
Pd1zn U11 2 0.0000(3) 0
Pd1zn U22 2 0.0011(3) 0
Pd1zn U33 2 0.0020(3) 0
Pd1zn U12 2 0 0
Pd1zn U13 2 0 0
Pd1zn U23 2 0 0
Pd1zn U11 3 0 0
Pd1zn U22 3 0 0
Pd1zn U33 3 0 0
Pd1zn U12 3 0 0
Pd1zn U13 3 0 0
Pd1zn U23 3 0 0.0004(2)
Pd1zn U11 4 -0.0004(5) 0
Pd1zn U22 4 -0.0032(13) 0
Pd1zn U33 4 0.0015(4) 0
Pd1zn U12 4 0 0
Pd1zn U13 4 0 0
Pd1zn U23 4 0 0
Pd1zn U11 5 0 0
Pd1zn U22 5 0 0
Pd1zn U33 5 0 0
Pd1zn U12 5 0 0
Pd1zn U13 5 0 0
Pd1zn U23 5 0 -0.0003(7)
Pd1zn U11 6 -0.003(2) 0
Pd1zn U22 6 0.0047(18) 0
Pd1zn U33 6 0.0040(13) 0
Pd1zn U12 6 0 0
Pd1zn U13 6 0 0
Pd1zn U23 6 0 0
Zn2 U11 1 0 0
Zn2 U22 1 0 0
Zn2 U33 1 0 0
Zn2 U12 1 -0.0057(3) 0
Zn2 U13 1 0 0
Zn2 U23 1 0 -0.0046(2)
Zn2 U11 2 0.0005(3) 0
Zn2 U22 2 -0.0022(4) 0
Zn2 U33 2 -0.0003(3) 0
Zn2 U12 2 0 0
Zn2 U13 2 0 -0.0021(2)
Zn2 U23 2 0 0
Zn2 U11 3 0 0
Zn2 U22 3 0 0
Zn2 U33 3 0 0
Zn2 U12 3 -0.0012(3) 0
Zn2 U13 3 0 0
Zn2 U23 3 0 0.0028(3)
Zn2 U11 4 -0.0026(6) 0
Zn2 U22 4 -0.0011(8) 0
Zn2 U33 4 0.0012(4) 0
Zn2 U12 4 0 0
Zn2 U13 4 0 0.0010(3)
Zn2 U23 4 0 0
Zn2 U11 5 0 0
Zn2 U22 5 0 0
Zn2 U33 5 0 0
Zn2 U12 5 0.0029(8) 0
Zn2 U13 5 0 0
Zn2 U23 5 0 0.0008(5)
Zn2 U11 6 0.0011(14) 0
Zn2 U22 6 -0.0014(9) 0
Zn2 U33 6 -0.0024(9) 0
Zn2 U12 6 0 0
Zn2 U13 6 0 -0.0022(7)
Zn2 U23 6 0 0
Zn2 U11 7 0 0
Zn2 U22 7 0 0
Zn2 U33 7 0 0
Zn2 U12 7 -0.0052(10) 0
Zn2 U13 7 0 0
Zn2 U23 7 0 -0.0026(7)
Zn2 U11 8 -0.0074(10) 0
Zn2 U22 8 0.0043(10) 0
Zn2 U33 8 0.0051(7) 0
Zn2 U12 8 0 0
Zn2 U13 8 0 -0.0017(7)
Zn2 U23 8 0 0
Zn2 U11 9 0 0
Zn2 U22 9 0 0
Zn2 U33 9 0 0
Zn2 U12 9 0.0033(8) 0
Zn2 U13 9 0 0
Zn2 U23 9 0 -0.0033(7)
Zn2 U11 10 0.0073(9) 0
Zn2 U22 10 0.0070(9) 0
Zn2 U33 10 0.0058(8) 0
Zn2 U12 10 0 0
Zn2 U13 10 0 -0.0029(7)
Zn2 U23 10 0 0
Zn3 U11 1 -0.0014(5) 0
Zn3 U22 1 -0.0026(6) 0
Zn3 U33 1 -0.0063(5) 0
Zn3 U12 1 -0.0020(4) 0
Zn3 U13 1 0 0.0027(4)
Zn3 U23 1 0 0.0018(3)
Zn3 U11 2 -0.0001(7) 0
Zn3 U22 2 -0.0023(8) 0
Zn3 U33 2 0.0006(6) 0
Zn3 U12 2 -0.0004(5) 0
Zn3 U13 2 0 -0.0008(6)
Zn3 U23 2 0 -0.0005(6)
Zn3 U11 3 -0.0011(9) 0
Zn3 U22 3 0.0009(9) 0
Zn3 U33 3 -0.0005(7) 0
Zn3 U12 3 -0.0011(7) 0
Zn3 U13 3 0 0.0001(7)
Zn3 U23 3 0 0.0003(7)
Zn3 U11 4 0.0016(12) 0
Zn3 U22 4 0.0002(12) 0
Zn3 U33 4 0.0000(9) 0
Zn3 U12 4 0.0002(9) 0
Zn3 U13 4 0 0.0008(9)
Zn3 U23 4 0 -0.0006(9)
Zn3 U11 5 -0.0016(17) 0
Zn3 U22 5 -0.0001(16) 0
Zn3 U33 5 0.0019(11) 0
Zn3 U12 5 0.0006(13) 0
Zn3 U13 5 0 0.0010(12)
Zn3 U23 5 0 0.0011(11)
Zn3 U11 6 -0.0050(18) 0
Zn3 U22 6 0.0016(17) 0
Zn3 U33 6 -0.0032(11) 0
Zn3 U12 6 0.0004(13) 0
Zn3 U13 6 0 -0.0047(11)
Zn3 U23 6 0 -0.0003(11)
Zn3 U11 7 -0.0018(11) 0
Zn3 U22 7 -0.0020(12) 0
Zn3 U33 7 -0.0039(9) 0
Zn3 U12 7 -0.0033(8) 0
Zn3 U13 7 0 -0.0027(7)
Zn3 U23 7 0 -0.0035(8)
Pd3 U11 1 -0.0014(5) 0
Pd3 U22 1 -0.0026(6) 0
Pd3 U33 1 -0.0063(5) 0
Pd3 U12 1 -0.0020(4) 0
Pd3 U13 1 0 0.0027(4)
Pd3 U23 1 0 0.0018(3)
Pd3 U11 2 -0.0001(7) 0
Pd3 U22 2 -0.0023(8) 0
Pd3 U33 2 0.0006(6) 0
Pd3 U12 2 -0.0004(5) 0
Pd3 U13 2 0 -0.0008(6)
Pd3 U23 2 0 -0.0005(6)
Pd3 U11 3 -0.0011(9) 0
Pd3 U22 3 0.0009(9) 0
Pd3 U33 3 -0.0005(7) 0
Pd3 U12 3 -0.0011(7) 0
Pd3 U13 3 0 0.0001(7)
Pd3 U23 3 0 0.0003(7)
Pd3 U11 4 0.0016(12) 0
Pd3 U22 4 0.0002(12) 0
Pd3 U33 4 0.0000(9) 0
Pd3 U12 4 0.0002(9) 0
Pd3 U13 4 0 0.0008(9)
Pd3 U23 4 0 -0.0006(9)
Pd3 U11 5 -0.0016(17) 0
Pd3 U22 5 -0.0001(16) 0
Pd3 U33 5 0.0019(11) 0
Pd3 U12 5 0.0006(13) 0
Pd3 U13 5 0 0.0010(12)
Pd3 U23 5 0 0.0011(11)
Pd3 U11 6 -0.0050(18) 0
Pd3 U22 6 0.0016(17) 0
Pd3 U33 6 -0.0032(11) 0
Pd3 U12 6 0.0004(13) 0
Pd3 U13 6 0 -0.0047(11)
Pd3 U23 6 0 -0.0003(11)
Pd3 U11 7 -0.0018(11) 0
Pd3 U22 7 -0.0020(12) 0
Pd3 U33 7 -0.0039(9) 0
Pd3 U12 7 -0.0033(8) 0
Pd3 U13 7 0 -0.0027(7)
Pd3 U23 7 0 -0.0035(8)

loop_
_atom_type_symbol
_atom_type_scat_dispersion_real
_atom_type_scat_dispersion_imag
_atom_type_scat_source
_atom_type_scat_versus_stol_list
Pd -0.999 1.007 'International Tables Vol C Tables  4.2.6.8 and 6.1.1.1'
;
 stol     0.00    0.05    0.10    0.15    0.20    0.25    0.30    0.35    0.40  
  f     46.000  45.232  43.172  40.357  37.286  34.283  31.523  29.077  26.961  
 stol     0.45    0.50    0.55    0.60    0.65    0.70    0.75    0.80    0.85  
  f     25.153  23.617  22.307  21.177  20.186  19.296  18.482  17.711  16.979  
 stol     0.90    0.95    1.00    1.05    1.10    1.15    1.20    1.25    1.30  
  f     16.266  15.573  14.893  14.228  13.580  12.950  12.342  11.757  11.200  
 stol     1.35    1.40    1.45    1.50    1.55    1.60    1.65    1.70    1.75  
  f     10.671  10.173   9.706   9.270   8.865   8.492   8.148   7.833   7.545  
;
Zn 0.284 1.430 'International Tables Vol C Tables  4.2.6.8 and 6.1.1.1'
;
 stol     0.00    0.05    0.10    0.15    0.20    0.25    0.30    0.35    0.40  
  f     30.000  29.401  27.927  26.124  24.283  22.478  20.720  19.027  17.421  
 stol     0.45    0.50    0.55    0.60    0.65    0.70    0.75    0.80    0.85  
  f     15.926  14.559  13.328  12.235  11.276  10.442   9.724   9.108   8.582  
 stol     0.90    0.95    1.00    1.05    1.10    1.15    1.20    1.25    1.30  
  f      8.132   7.748   7.417   7.131   6.879   6.655   6.453   6.269   6.096  
 stol     1.35    1.40    1.45    1.50    1.55    1.60    1.65    1.70    1.75  
  f      5.932   5.775   5.623   5.473   5.326   5.180   5.035   4.892   4.751  
;

loop_
_cell_subsystem_code
_cell_subsystem_description
_cell_subsystem_matrix_W_1_1
_cell_subsystem_matrix_W_1_2
_cell_subsystem_matrix_W_1_3
_cell_subsystem_matrix_W_1_4
_cell_subsystem_matrix_W_2_1
_cell_subsystem_matrix_W_2_2
_cell_subsystem_matrix_W_2_3
_cell_subsystem_matrix_W_2_4
_cell_subsystem_matrix_W_3_1
_cell_subsystem_matrix_W_3_2
_cell_subsystem_matrix_W_3_3
_cell_subsystem_matrix_W_3_4
_cell_subsystem_matrix_W_4_1
_cell_subsystem_matrix_W_4_2
_cell_subsystem_matrix_W_4_3
_cell_subsystem_matrix_W_4_4
? '1-st subsystem' 1 0 0 0 0 1 0 0 0 0 1 0 0 0 0 1
? '2-nd subsystem' 1 0 0 0 0 1 0 0 0 0 0 1 0 0 1 0

loop_
_cell_wave_vector_seq_id
_cell_wave_vector_x
_cell_wave_vector_y
_cell_wave_vector_z
1 0.00000 0.00000 0.61111
